data_1549458
loop_
_publ_author_name
'Salvati, Anna E.'
'Law, James A.'
'Liriano, Josue'
'Frederich, James H.'

_publ_section_title
;
 Modular access to functionalized 5-8-5 fused ring systems <i>via</i> a
 photoinduced cycloisomerization reaction.
;
_journal_issue 24
_journal_name_full 'Chemical science'
_journal_page_first 5389
_journal_page_last 5393
_journal_paper_doi 10.1039/c8sc00999f
_journal_volume 9
_journal_year 2018
_chemical_formula_moiety 'C14 H16 O2'
_chemical_formula_sum 'C14 H16 O2'
_chemical_formula_weight 216.27
_space_group_crystal_system monoclinic
_space_group_IT_number 14
_space_group_name_Hall '-P 2ybc'
_space_group_name_H-M_alt 'P 1 21/c 1'
_symmetry_space_group_name_Hall '-P 2ybc'
_symmetry_space_group_name_H-M 'P 1 21/c 1'
_atom_sites_solution_hydrogens geom
_audit_creation_method SHELXL-2014/7
_audit_update_record
;
2018-01-11 deposited with the CCDC.
2018-05-23 downloaded from the CCDC.
;
_cell_angle_alpha 90
_cell_angle_beta 100.020(6)
_cell_angle_gamma 90
_cell_formula_units_Z 4
_cell_length_a 16.348(8)
_cell_length_b 6.781(3)
_cell_length_c 10.091(5)
_cell_measurement_reflns_used 4664
_cell_measurement_temperature 103(2)
_cell_measurement_theta_max 28.41
_cell_measurement_theta_min 2.53
_cell_volume 1101.6(9)
_computing_cell_refinement 'Bruker SAINT'
_computing_data_collection 'Bruker APEX2'
_computing_data_reduction 'Bruker SAINT'
_computing_molecular_graphics 'Bruker SHELXTL'
_computing_publication_material 'Bruker SHELXTL'
_computing_structure_refinement 'SHELXL-2014/7 (Sheldrick, 2014)'
_computing_structure_solution 'SHELXS-97 (Sheldrick 2008)'
_diffrn_ambient_temperature 103(2)
_diffrn_measured_fraction_theta_full 0.999
_diffrn_measured_fraction_theta_max 0.987
_diffrn_measurement_device_type 'Bruker APEX-II CCD'
_diffrn_measurement_method '\f and \w scans'
_diffrn_radiation_type MoK\a
_diffrn_radiation_wavelength 0.71073
_diffrn_reflns_av_R_equivalents 0.0819
_diffrn_reflns_av_unetI/netI 0.0636
_diffrn_reflns_Laue_measured_fraction_full 0.999
_diffrn_reflns_Laue_measured_fraction_max 0.987
_diffrn_reflns_limit_h_max 21
_diffrn_reflns_limit_h_min -21
_diffrn_reflns_limit_k_max 8
_diffrn_reflns_limit_k_min -9
_diffrn_reflns_limit_l_max 13
_diffrn_reflns_limit_l_min -13
_diffrn_reflns_number 12488
_diffrn_reflns_point_group_measured_fraction_full 0.999
_diffrn_reflns_point_group_measured_fraction_max 0.987
_diffrn_reflns_theta_full 25.242
_diffrn_reflns_theta_max 28.489
_diffrn_reflns_theta_min 2.530
_exptl_absorpt_coefficient_mu 0.086
_exptl_absorpt_correction_T_max 0.7457
_exptl_absorpt_correction_T_min 0.2844
_exptl_absorpt_correction_type empirical
_exptl_absorpt_process_details SADABS
_exptl_crystal_colour colorless
_exptl_crystal_density_diffrn 1.304
_exptl_crystal_description irregular
_exptl_crystal_F_000 464
_exptl_crystal_size_max 0.181
_exptl_crystal_size_mid 0.149
_exptl_crystal_size_min 0.125
_refine_diff_density_max 0.646
_refine_diff_density_min -0.399
_refine_diff_density_rms 0.099
_refine_ls_extinction_method none
_refine_ls_goodness_of_fit_ref 1.015
_refine_ls_hydrogen_treatment constr
_refine_ls_matrix_type full
_refine_ls_number_parameters 145
_refine_ls_number_reflns 2757
_refine_ls_number_restraints 0
_refine_ls_restrained_S_all 1.015
_refine_ls_R_factor_all 0.0837
_refine_ls_R_factor_gt 0.0711
_refine_ls_shift/su_max 0.000
_refine_ls_shift/su_mean 0.000
_refine_ls_structure_factor_coef Fsqd
_refine_ls_weighting_details 'w=1/[\s^2^(Fo^2^)+(0.1410P)^2^+0.0861P] where P=(Fo^2^+2Fc^2^)/3'
_refine_ls_weighting_scheme calc
_refine_ls_wR_factor_gt 0.1837
_refine_ls_wR_factor_ref 0.1989
_reflns_Friedel_coverage 0.000
_reflns_number_gt 2178
_reflns_number_total 2757
_reflns_threshold_expression 'I > 2\s(I)'
_cod_data_source_file c8sc00999f2.cif
_cod_data_source_block fred14
_cod_depositor_comments 'Adding full bibliography for 1549457--1549464.cif.'
_cod_original_cell_volume 1101.5(9)
_cod_database_code 1549458
_shelx_shelxl_version_number 2014/7
_shelx_space_group_comment
; 
The symmetry employed for this shelxl refinement is uniquely defined 
by the following loop, which should always be used as a source of 
symmetry information in preference to the above space-group names. 
They are only intended as comments. 
;
_shelx_estimated_absorpt_t_min 0.985
_shelx_estimated_absorpt_t_max 0.989
_exptl_absorpt_special_details SADABS

loop_
_space_group_symop_operation_xyz
'x, y, z'
'-x, y+1/2, -z+1/2'
'-x, -y, -z'
'x, -y-1/2, z-1/2'

loop_
_atom_site_label
_atom_site_type_symbol
_atom_site_fract_x
_atom_site_fract_y
_atom_site_fract_z
_atom_site_U_iso_or_equiv
_atom_site_adp_type
_atom_site_occupancy
_atom_site_site_symmetry_order
_atom_site_calc_flag
_atom_site_refinement_flags_posn
_atom_site_refinement_flags_adp
C1 C 0.14274(9) 0.5356(2) 0.08460(15) 0.0247(4) Uani 1 1 d . .
H1 H 0.1055 0.5459 0.1531 0.030 Uiso 1 1 calc R U
C2 C 0.08822(10) 0.4877(3) -0.05071(16) 0.0281(4) Uani 1 1 d . .
C3 C 0.08111(11) 0.6661(3) -0.14023(18) 0.0343(4) Uani 1 1 d . .
H3A H 0.0225 0.6904 -0.1814 0.041 Uiso 1 1 calc R U
H3B H 0.1141 0.6487 -0.2129 0.041 Uiso 1 1 calc R U
C4 C 0.11526(11) 0.8366(3) -0.04761(18) 0.0319(4) Uani 1 1 d . .
H4A H 0.1440 0.9341 -0.0964 0.038 Uiso 1 1 calc R U
H4B H 0.0700 0.9038 -0.0117 0.038 Uiso 1 1 calc R U
C5 C 0.17565(9) 0.7405(2) 0.06470(15) 0.0251(4) Uani 1 1 d . .
C6 C 0.24447(10) 0.8260(2) 0.12917(17) 0.0265(4) Uani 1 1 d . .
H6 H 0.2568 0.9529 0.0980 0.032 Uiso 1 1 calc R U
C7 C 0.30502(10) 0.7448(2) 0.24580(16) 0.0262(4) Uani 1 1 d . .
H7 H 0.2817 0.7717 0.3293 0.031 Uiso 1 1 calc R U
C8 C 0.32287(9) 0.5228(2) 0.24275(16) 0.0254(4) Uani 1 1 d . .
C9 C 0.33839(10) 0.4520(2) 0.10738(17) 0.0283(4) Uani 1 1 d . .
H9 H 0.3887 0.4692 0.0736 0.034 Uiso 1 1 calc R U
C10 C 0.27127(11) 0.3625(2) 0.04312(18) 0.0295(4) Uani 1 1 d . .
H10 H 0.2657 0.3031 -0.0432 0.035 Uiso 1 1 calc R U
C11 C 0.20525(10) 0.3705(2) 0.12966(16) 0.0269(4) Uani 1 1 d . .
H11 H 0.1761 0.2406 0.1284 0.032 Uiso 1 1 calc R U
C12 C 0.39213(10) 0.8335(3) 0.26648(18) 0.0318(4) Uani 1 1 d . .
H12A H 0.3927 0.9658 0.3082 0.038 Uiso 1 1 calc R U
H12B H 0.4122 0.8451 0.1797 0.038 Uiso 1 1 calc R U
C13 C 0.44633(11) 0.6879(3) 0.36105(19) 0.0355(4) Uani 1 1 d . .
H13A H 0.4991 0.6620 0.3288 0.043 Uiso 1 1 calc R U
H13B H 0.4593 0.7422 0.4534 0.043 Uiso 1 1 calc R U
C14 C 0.39524(11) 0.4965(3) 0.35947(17) 0.0320(4) Uani 1 1 d . .
H14A H 0.4292 0.3803 0.3446 0.038 Uiso 1 1 calc R U
H14B H 0.3748 0.4794 0.4455 0.038 Uiso 1 1 calc R U
O1 O 0.05722(8) 0.32827(19) -0.07939(13) 0.0381(4) Uani 1 1 d . .
O2 O 0.25110(7) 0.41038(16) 0.26147(11) 0.0272(3) Uani 1 1 d . .

loop_
_atom_site_aniso_label
_atom_site_aniso_U_11
_atom_site_aniso_U_22
_atom_site_aniso_U_33
_atom_site_aniso_U_23
_atom_site_aniso_U_13
_atom_site_aniso_U_12
C1 0.0125(7) 0.0323(8) 0.0278(8) 0.0006(6) -0.0010(6) 0.0004(5)
C2 0.0123(7) 0.0397(9) 0.0307(8) -0.0010(6) -0.0006(6) 0.0022(6)
C3 0.0199(8) 0.0483(11) 0.0318(9) 0.0076(7) -0.0032(6) -0.0005(7)
C4 0.0181(8) 0.0377(9) 0.0377(9) 0.0086(7) -0.0011(7) 0.0044(6)
C5 0.0149(7) 0.0293(8) 0.0302(8) 0.0020(6) 0.0019(6) 0.0040(6)
C6 0.0184(8) 0.0267(8) 0.0339(8) 0.0002(6) 0.0028(6) 0.0018(6)
C7 0.0155(7) 0.0317(8) 0.0303(8) -0.0015(6) 0.0012(6) -0.0011(6)
C8 0.0118(7) 0.0323(8) 0.0302(8) 0.0027(6) -0.0013(6) -0.0009(5)
C9 0.0176(8) 0.0327(8) 0.0335(8) 0.0014(6) 0.0017(6) 0.0058(6)
C10 0.0224(8) 0.0302(8) 0.0334(9) -0.0033(6) -0.0019(6) 0.0067(6)
C11 0.0177(8) 0.0285(8) 0.0312(8) 0.0006(6) -0.0047(6) -0.0014(6)
C12 0.0182(8) 0.0375(9) 0.0379(9) -0.0015(7) -0.0004(7) -0.0063(6)
C13 0.0175(8) 0.0461(10) 0.0400(10) -0.0017(7) -0.0034(7) -0.0029(7)
C14 0.0176(8) 0.0439(10) 0.0313(9) 0.0043(7) -0.0046(6) 0.0014(6)
O1 0.0237(7) 0.0415(7) 0.0436(8) -0.0053(5) -0.0090(5) -0.0031(5)
O2 0.0152(6) 0.0359(7) 0.0279(6) 0.0047(4) -0.0032(4) -0.0029(4)

loop_
_atom_type_symbol
_atom_type_description
_atom_type_scat_dispersion_real
_atom_type_scat_dispersion_imag
_atom_type_scat_source
C C 0.0033 0.0016 'International Tables Vol C Tables 4.2.6.8 and 6.1.1.4'
H H 0.0000 0.0000 'International Tables Vol C Tables 4.2.6.8 and 6.1.1.4'
O O 0.0106 0.0060 'International Tables Vol C Tables 4.2.6.8 and 6.1.1.4'

loop_
_geom_angle_atom_site_label_1
_geom_angle_atom_site_label_2
_geom_angle_atom_site_label_3
_geom_angle
C5 C1 C2 103.98(13)
C5 C1 C11 118.40(13)
C2 C1 C11 111.40(13)
C5 C1 H1 107.5
C2 C1 H1 107.5
C11 C1 H1 107.5
O1 C2 C3 126.27(16)
O1 C2 C1 123.99(15)
C3 C2 C1 109.73(14)
C2 C3 C4 105.03(14)
C2 C3 H3A 110.7
C4 C3 H3A 110.7
C2 C3 H3B 110.7
C4 C3 H3B 110.7
H3A C3 H3B 108.8
C5 C4 C3 104.66(14)
C5 C4 H4A 110.8
C3 C4 H4A 110.8
C5 C4 H4B 110.8
C3 C4 H4B 110.8
H4A C4 H4B 108.9
C6 C5 C4 124.31(15)
C6 C5 C1 128.63(14)
C4 C5 C1 107.05(13)
C5 C6 C7 127.46(15)
C5 C6 H6 116.3
C7 C6 H6 116.3
C6 C7 C12 115.73(14)
C6 C7 C8 116.41(13)
C12 C7 C8 102.29(13)
C6 C7 H7 107.3
C12 C7 H7 107.3
C8 C7 H7 107.3
O2 C8 C9 102.69(12)
O2 C8 C14 112.15(13)
C9 C8 C14 115.53(14)
O2 C8 C7 110.76(13)
C9 C8 C7 113.09(13)
C14 C8 C7 102.91(13)
C10 C9 C8 109.51(15)
C10 C9 H9 125.2
C8 C9 H9 125.2
C9 C10 C11 108.51(15)
C9 C10 H10 125.7
C11 C10 H10 125.7
O2 C11 C10 103.49(13)
O2 C11 C1 110.60(13)
C10 C11 C1 111.33(14)
O2 C11 H11 110.4
C10 C11 H11 110.4
C1 C11 H11 110.4
C7 C12 C13 104.74(14)
C7 C12 H12A 110.8
C13 C12 H12A 110.8
C7 C12 H12B 110.8
C13 C12 H12B 110.8
H12A C12 H12B 108.9
C14 C13 C12 106.30(14)
C14 C13 H13A 110.5
C12 C13 H13A 110.5
C14 C13 H13B 110.5
C12 C13 H13B 110.5
H13A C13 H13B 108.7
C8 C14 C13 104.80(14)
C8 C14 H14A 110.8
C13 C14 H14A 110.8
C8 C14 H14B 110.8
C13 C14 H14B 110.8
H14A C14 H14B 108.9
C11 O2 C8 106.54(12)

loop_
_geom_bond_atom_site_label_1
_geom_bond_atom_site_label_2
_geom_bond_distance
C1 C5 1.515(2)
C1 C2 1.530(2)
C1 C11 1.531(2)
C1 H1 1.0000
C2 O1 1.207(2)
C2 C3 1.502(2)
C3 C4 1.530(3)
C3 H3A 0.9900
C3 H3B 0.9900
C4 C5 1.515(2)
C4 H4A 0.9900
C4 H4B 0.9900
C5 C6 1.331(2)
C6 C7 1.504(2)
C6 H6 0.9500
C7 C12 1.526(2)
C7 C8 1.535(2)
C7 H7 1.0000
C8 O2 1.4389(19)
C8 C9 1.510(2)
C8 C14 1.528(2)
C9 C10 1.321(2)
C9 H9 0.9500
C10 C11 1.503(2)
C10 H10 0.9500
C11 O2 1.4342(19)
C11 H11 1.0000
C12 C13 1.542(2)
C12 H12A 0.9900
C12 H12B 0.9900
C13 C14 1.542(3)
C13 H13A 0.9900
C13 H13B 0.9900
C14 H14A 0.9900
C14 H14B 0.9900

loop_
_geom_torsion_atom_site_label_1
_geom_torsion_atom_site_label_2
_geom_torsion_atom_site_label_3
_geom_torsion_atom_site_label_4
_geom_torsion
C5 C1 C2 O1 172.43(16)
C11 C1 C2 O1 43.8(2)
C5 C1 C2 C3 -6.64(17)
C11 C1 C2 C3 -135.24(15)
O1 C2 C3 C4 168.43(17)
C1 C2 C3 C4 -12.53(18)
C2 C3 C4 C5 26.77(17)
C3 C4 C5 C6 147.39(17)
C3 C4 C5 C1 -31.80(16)
C2 C1 C5 C6 -155.49(16)
C11 C1 C5 C6 -31.3(2)
C2 C1 C5 C4 23.66(16)
C11 C1 C5 C4 147.85(14)
C4 C5 C6 C7 176.64(15)
C1 C5 C6 C7 -4.3(3)
C5 C6 C7 C12 158.18(16)
C5 C6 C7 C8 38.0(2)
C6 C7 C8 O2 -68.87(17)
C12 C7 C8 O2 163.94(13)
C6 C7 C8 C9 45.77(18)
C12 C7 C8 C9 -81.41(15)
C6 C7 C8 C14 171.10(13)
C12 C7 C8 C14 43.91(16)
O2 C8 C9 C10 17.09(17)
C14 C8 C9 C10 139.48(15)
C7 C8 C9 C10 -102.31(16)
C8 C9 C10 C11 1.17(18)
C9 C10 C11 O2 -19.12(17)
C9 C10 C11 C1 99.70(16)
C5 C1 C11 O2 64.27(17)
C2 C1 C11 O2 -175.28(12)
C5 C1 C11 C10 -50.21(19)
C2 C1 C11 C10 70.24(17)
C6 C7 C12 C13 -163.98(14)
C8 C7 C12 C13 -36.36(17)
C7 C12 C13 C14 15.32(18)
O2 C8 C14 C13 -153.41(14)
C9 C8 C14 C13 89.39(18)
C7 C8 C14 C13 -34.33(16)
C12 C13 C14 C8 11.85(18)
C10 C11 O2 C8 29.89(15)
C1 C11 O2 C8 -89.43(15)
C9 C8 O2 C11 -28.96(15)
C14 C8 O2 C11 -153.61(13)
C7 C8 O2 C11 92.05(15)
